data_4313891
loop_
_publ_author_name
'Bradley W. Smucker'
'Joshua M. Hudson'
'Mohammad A. Omary'
'Kim R. Dunbar'

_publ_contact_author
;
    Prof. Kim R. Dunbar
    Department of Chemistry
    Texas A&M University
    P.O. Box 30012
    College Station, TX
    7842-3012
    USA
;
_publ_contact_author_email dunbar@mail.chem.tamu.edu
_publ_contact_author_fax 1(979)8457177
_publ_contact_author_phone 1(979)8455235
_publ_section_title
;
 Structural, Magnetic, and Optoelectronic Properties of
 (Diimine)(dithiolato)platinum(II) and -palladium(II) Complexes and Their
 Charge-Transfer Adducts with Nitrile Acceptors
;
_journal_name_full 'Inorganic Chemistry'
_journal_page_first 4714
_journal_page_last 4723
_journal_paper_doi 10.1021/ic0259585
_journal_volume 42
_journal_year 2003
_chemical_formula_sum 'C56 H56 Cl4 N8 O2 Pt2 S8'
_chemical_formula_weight 1661.61
_chemical_name_systematic
; 
Di-[(4,4(-di-tert-butyl-2,2(-bipyridine)platinum
(1,3-dithiole-2-one-4,5-dithiolate)] [7,7,8,8-Tetracyanoquinodimethane ]
;
_space_group_IT_number 2
_symmetry_cell_setting triclinic
_symmetry_space_group_name_Hall '-P 1'
_symmetry_space_group_name_H-M 'P -1'
_atom_sites_solution_hydrogens geom
_atom_sites_solution_primary direct
_atom_sites_solution_secondary difmap
_audit_creation_method SHELXL-97
_cell_angle_alpha 72.75(3)
_cell_angle_beta 69.99(3)
_cell_angle_gamma 78.79(3)
_cell_formula_units_Z 1
_cell_length_a 11.200(2)
_cell_length_b 12.077(2)
_cell_length_c 12.708(3)
_cell_measurement_reflns_used 6931
_cell_measurement_temperature 110(2)
_cell_measurement_theta_max 28.30
_cell_measurement_theta_min 1.78
_cell_volume 1534.2(6)
_computing_cell_refinement 'SAINT v4.05 (Bruker, 1996)'
_computing_data_collection 'SMART v4.05 (Bruker, 1996)'
_computing_data_reduction 'XPREP SHELXTL v5 (Bruker, 1994)'
_computing_molecular_graphics 'XP SHELXTL v5 (Bruker, 1994)'
_computing_publication_material 'Ciftab (Sheldrick, 1997)'
_computing_structure_refinement 'SHELXL-97 (Sheldrick, 1997)'
_computing_structure_solution 'SHELXS-97 (Sheldrick, 1990)'
_diffrn_ambient_temperature 110(2)
_diffrn_detector_area_resol_mean '5.7 pixels mm-1'
_diffrn_measured_fraction_theta_full 0.910
_diffrn_measured_fraction_theta_max 0.910
_diffrn_measurement_device_type 'Bruker Smart 1K CCD Area Detector Diffractometer'
_diffrn_measurement_method 'Omega Scans'
_diffrn_radiation_monochromator graphite
_diffrn_radiation_source 'fine-focus sealed tube'
_diffrn_radiation_type MoK\a
_diffrn_radiation_wavelength 0.71073
_diffrn_reflns_av_R_equivalents 0.0410
_diffrn_reflns_av_sigmaI/netI 0.1520
_diffrn_reflns_limit_h_max 14
_diffrn_reflns_limit_h_min -14
_diffrn_reflns_limit_k_max 16
_diffrn_reflns_limit_k_min -12
_diffrn_reflns_limit_l_max 13
_diffrn_reflns_limit_l_min -16
_diffrn_reflns_number 10016
_diffrn_reflns_theta_full 28.30
_diffrn_reflns_theta_max 28.30
_diffrn_reflns_theta_min 1.78
_exptl_absorpt_coefficient_mu 5.049
_exptl_absorpt_correction_type SADABS
_exptl_crystal_colour Black
_exptl_crystal_density_diffrn 1.798
_exptl_crystal_density_method 'not measured'
_exptl_crystal_description Box-Like
_exptl_crystal_F_000 816
_exptl_crystal_size_max 0.040
_exptl_crystal_size_mid 0.030
_exptl_crystal_size_min 0.028
_refine_diff_density_max 3.548
_refine_diff_density_min -1.126
_refine_diff_density_rms 0.186
_refine_ls_extinction_method none
_refine_ls_goodness_of_fit_ref 0.833
_refine_ls_hydrogen_treatment mixed
_refine_ls_matrix_type full
_refine_ls_number_parameters 445
_refine_ls_number_reflns 6931
_refine_ls_number_restraints 0
_refine_ls_restrained_S_all 0.833
_refine_ls_R_factor_all 0.0947
_refine_ls_R_factor_gt 0.0504
_refine_ls_shift/su_max 4.250
_refine_ls_shift/su_mean 0.012
_refine_ls_structure_factor_coef Fsqd
_refine_ls_weighting_details 'calc w=1/[\s^2^(Fo^2^)+(0.0265P)^2^+0.0000P] where P=(Fo^2^+2Fc^2^)/3'
_refine_ls_weighting_scheme calc
_refine_ls_wR_factor_gt 0.0848
_refine_ls_wR_factor_ref 0.0965
_reflns_number_gt 4232
_reflns_number_total 6931
_reflns_threshold_expression >2sigma(I)
_cod_data_source_file ic0259585si20030213_080256_3.cif
_cod_data_source_block final[(dbbpy)Pt(dmid)]2[TCNQ].2CH2Cl2
_cod_depositor_comments
;
The following automatic conversions were performed:

'_symmetry_cell_setting' value 'Triclinic' changed to 'triclinic'
according to the built-in table from CIF Core dictionary named
'cif_core.dic' version 2.4.1 from 2010-06-29.

Automatic conversion script
Id: cif_fix_values 1646 2011-03-28 12:23:43Z adriana 

The following automatic conversions were performed:

data name '_atom_site_symetry_multiplicity' was replaced with
'_atom_site_symmetry_multiplicity' as specified in the replacement
file 'data/replacement-values/replacement_tags.lst'.

Automatic conversion script
Id: cif_correct_tags 9268 2022-04-12 08:56:07Z antanas 
;
_cod_original_cell_volume 1534.2(5)
_cod_database_code 4313891

loop_
_symmetry_equiv_pos_as_xyz
'x, y, z'
'-x, -y, -z'

loop_
_atom_site_label
_atom_site_type_symbol
_atom_site_fract_x
_atom_site_fract_y
_atom_site_fract_z
_atom_site_U_iso_or_equiv
_atom_site_adp_type
_atom_site_occupancy
_atom_site_symmetry_multiplicity
_atom_site_calc_flag
_atom_site_refinement_flags
_atom_site_disorder_assembly
_atom_site_disorder_group
Pt1 Pt 0.60553(3) 0.06225(3) 0.54963(3) 0.02618(11) Uani 1 1 d . . .
S1 S 0.69088(19) 0.20458(17) 0.39388(17) 0.0268(5) Uani 1 1 d . . .
S2 S 0.73016(19) -0.07536(17) 0.46014(17) 0.0241(5) Uani 1 1 d . . .
S3 S 0.89809(19) 0.19683(18) 0.16726(18) 0.0269(5) Uani 1 1 d . . .
S4 S 0.93198(19) -0.05941(18) 0.22866(18) 0.0272(5) Uani 1 1 d . . .
O1 O 1.0668(5) 0.0722(4) 0.0334(5) 0.0303(14) Uani 1 1 d . . .
N1 N 0.4860(5) 0.1775(6) 0.6408(5) 0.0183(14) Uani 1 1 d . . .
N2 N 0.5183(5) -0.0551(5) 0.6999(5) 0.0162(14) Uani 1 1 d . . .
C1 C 0.8023(6) 0.1237(7) 0.3027(6) 0.0225(19) Uani 1 1 d . . .
C2 C 0.8179(7) 0.0087(7) 0.3300(6) 0.0195(18) Uani 1 1 d . . .
C3 C 0.9846(7) 0.0693(7) 0.1239(7) 0.0244(18) Uani 1 1 d . . .
C4 C 0.4757(7) 0.2913(8) 0.6058(7) 0.030(2) Uani 1 1 d . . .
C5 C 0.3842(7) 0.3606(7) 0.6682(7) 0.030(2) Uani 1 1 d . . .
H5A H 0.3804 0.4412 0.6402 0.036 Uiso 1 1 calc R . .
C6 C 0.2973(7) 0.3123(7) 0.7726(6) 0.0231(18) Uani 1 1 d . . .
C7 C 0.3110(7) 0.1919(7) 0.8109(7) 0.0215(19) Uani 1 1 d . . .
C8 C 0.4051(7) 0.1240(7) 0.7450(7) 0.0199(18) Uani 1 1 d . . .
C9 C 0.4277(7) -0.0037(6) 0.7807(6) 0.0175(17) Uani 1 1 d . . .
C10 C 0.3649(7) -0.0719(6) 0.8907(7) 0.0230(18) Uani 1 1 d . . .
H10A H 0.3022 -0.0371 0.9446 0.028 Uiso 1 1 calc R . .
C11 C 0.3977(7) -0.1902(6) 0.9170(6) 0.0212(18) Uani 1 1 d . . .
C12 C 0.4890(8) -0.2386(7) 0.8316(7) 0.029(2) Uani 1 1 d . . .
C13 C 0.5436(7) -0.1675(7) 0.7255(7) 0.0230(19) Uani 1 1 d . . .
C14 C 0.1872(8) 0.3865(6) 0.8406(7) 0.027(2) Uani 1 1 d . . .
C15 C 0.1830(9) 0.3530(9) 0.9690(8) 0.039(2) Uani 1 1 d . . .
C16 C 0.0625(9) 0.3629(9) 0.8349(9) 0.037(2) Uani 1 1 d . . .
C17 C 0.2004(11) 0.5152(8) 0.7947(9) 0.041(3) Uani 1 1 d . . .
C18 C 0.3421(7) -0.2670(7) 1.0396(6) 0.0225(18) Uani 1 1 d . . .
C19 C 0.2149(7) -0.2113(6) 1.1072(6) 0.029(2) Uani 1 1 d . . .
H19A H 0.1841 -0.2622 1.1825 0.044 Uiso 1 1 calc R . .
H19B H 0.1534 -0.1987 1.0664 0.044 Uiso 1 1 calc R . .
H19C H 0.2274 -0.1380 1.1149 0.044 Uiso 1 1 calc R . .
C20 C 0.4400(11) -0.2834(12) 1.1024(10) 0.046(3) Uani 1 1 d . . .
C21 C 0.3200(11) -0.3854(9) 1.0350(11) 0.040(3) Uani 1 1 d . . .
H4A H 0.548(6) 0.333(5) 0.527(5) 0.007(16) Uiso 1 1 d . . .
H7A H 0.264(6) 0.173(5) 0.878(5) 0.000(18) Uiso 1 1 d . . .
H12A H 0.502(7) -0.333(7) 0.850(7) 0.05(2) Uiso 1 1 d . . .
H13A H 0.596(5) -0.205(5) 0.667(5) 0.000(16) Uiso 1 1 d . . .
H15A H 0.109(9) 0.400(7) 1.025(8) 0.07(3) Uiso 1 1 d . . .
H15B H 0.160(6) 0.262(6) 1.015(6) 0.019(19) Uiso 1 1 d . . .
H15C H 0.267(8) 0.373(7) 0.961(7) 0.05(3) Uiso 1 1 d . . .
H16A H -0.013(10) 0.412(9) 0.876(9) 0.10(4) Uiso 1 1 d . . .
H16B H 0.065(7) 0.371(6) 0.755(7) 0.04(3) Uiso 1 1 d . . .
H16C H 0.054(7) 0.280(7) 0.861(7) 0.04(3) Uiso 1 1 d . . .
H17A H 0.102(7) 0.556(6) 0.848(6) 0.03(2) Uiso 1 1 d . . .
H17B H 0.278(7) 0.521(6) 0.810(7) 0.03(2) Uiso 1 1 d . . .
H17C H 0.187(6) 0.540(5) 0.721(6) 0.01(2) Uiso 1 1 d . . .
H20A H 0.394(11) -0.299(10) 1.179(11) 0.12(5) Uiso 1 1 d . . .
H20B H 0.505(11) -0.330(10) 1.081(10) 0.10(5) Uiso 1 1 d . . .
H20C H 0.459(8) -0.213(8) 1.102(8) 0.05(3) Uiso 1 1 d . . .
H21A H 0.296(9) -0.422(8) 1.099(9) 0.06(4) Uiso 1 1 d . . .
H21B H 0.274(10) -0.374(9) 0.991(9) 0.07(4) Uiso 1 1 d . . .
H21C H 0.412(8) -0.434(7) 1.003(7) 0.06(3) Uiso 1 1 d . . .
N3 N 0.3122(6) 0.0452(6) 0.1302(6) 0.0332(18) Uani 1 1 d . . .
N4 N 0.1295(7) 0.3547(7) 0.2536(6) 0.039(2) Uani 1 1 d . . .
C22 C 0.0741(7) 0.0676(7) 0.3933(7) 0.0267(19) Uani 1 1 d . . .
C23 C -0.0196(8) 0.1213(7) 0.4780(8) 0.030(2) Uani 1 1 d . . .
H23A H -0.0342 0.2021 0.4635 0.036 Uiso 1 1 calc R . .
C24 C 0.0853(7) -0.0555(6) 0.4233(7) 0.0220(18) Uani 1 1 d . . .
H24A H 0.1435 -0.0932 0.3695 0.026 Uiso 1 1 calc R . .
C25 C 0.1438(7) 0.1325(7) 0.2902(7) 0.0248(19) Uani 1 1 d . . .
C26 C 0.2390(8) 0.0814(7) 0.2009(7) 0.030(2) Uani 1 1 d . . .
C27 C 0.1342(8) 0.2588(10) 0.2681(7) 0.035(2) Uani 1 1 d . . .
Cl2 Cl 0.3748(3) 0.4379(2) 0.3610(2) 0.0599(7) Uani 1 1 d . B .
C1S C 0.2096(10) 0.4514(9) 0.4359(10) 0.080(4) Uiso 1 1 d . . .
H1SA H 0.1646 0.4235 0.3974 0.096 Uiso 1 1 calc R A 1
H1SB H 0.1956 0.4012 0.5135 0.096 Uiso 1 1 calc R A 1
Cl1 Cl 0.2198(11) 0.6125(10) 0.4495(11) 0.047(4) Uiso 0.25 1 d P B 2
Cl1C Cl 0.1221(13) 0.5524(11) 0.5002(12) 0.061(3) Uiso 0.25 1 d P B 3
Cl1B Cl 0.1420(16) 0.5939(13) 0.4463(14) 0.073(4) Uiso 0.25 1 d P B 1
Cl1D Cl 0.1825(13) 0.5882(11) 0.4784(11) 0.033(3) Uiso 0.25 1 d P B 4

loop_
_atom_site_aniso_label
_atom_site_aniso_U_11
_atom_site_aniso_U_22
_atom_site_aniso_U_33
_atom_site_aniso_U_23
_atom_site_aniso_U_13
_atom_site_aniso_U_12
Pt1 0.02227(17) 0.0313(2) 0.02254(18) -0.00665(14) -0.00387(13) -0.00272(13)
S1 0.0229(11) 0.0304(13) 0.0221(11) -0.0059(10) -0.0023(9) -0.0009(9)
S2 0.0231(12) 0.0277(13) 0.0193(11) -0.0058(9) -0.0022(9) -0.0053(9)
S3 0.0269(12) 0.0295(13) 0.0210(11) -0.0065(9) -0.0039(9) -0.0009(9)
S4 0.0254(12) 0.0292(13) 0.0253(12) -0.0095(10) -0.0026(9) -0.0043(9)
O1 0.028(3) 0.032(3) 0.026(3) -0.007(3) -0.002(3) -0.005(3)
N1 0.013(3) 0.030(4) 0.009(3) 0.001(3) -0.005(3) -0.002(3)
N2 0.011(3) 0.025(4) 0.017(3) -0.010(3) -0.006(3) -0.003(3)
C1 0.005(4) 0.044(6) 0.019(4) -0.009(4) -0.002(3) -0.004(3)
C2 0.013(4) 0.028(5) 0.016(4) -0.003(4) -0.006(3) 0.000(3)
C3 0.019(4) 0.035(5) 0.025(5) -0.005(4) -0.012(4) -0.008(4)
C4 0.020(5) 0.035(6) 0.022(5) 0.002(4) 0.003(4) -0.003(4)
C5 0.028(5) 0.022(5) 0.036(5) -0.012(4) 0.000(4) -0.003(4)
C6 0.025(4) 0.023(5) 0.021(4) 0.000(4) -0.006(4) -0.011(3)
C7 0.017(4) 0.027(5) 0.020(5) -0.003(4) -0.003(4) -0.011(4)
C8 0.014(4) 0.031(5) 0.021(4) -0.013(4) -0.009(3) -0.003(3)
C9 0.019(4) 0.016(4) 0.021(4) -0.005(3) -0.010(3) 0.000(3)
C10 0.031(5) 0.017(4) 0.026(5) -0.004(4) -0.018(4) 0.000(4)
C11 0.021(4) 0.020(4) 0.024(4) 0.001(3) -0.009(4) -0.009(3)
C12 0.028(5) 0.024(5) 0.032(5) -0.006(4) -0.006(4) -0.007(4)
C13 0.023(5) 0.022(5) 0.023(5) -0.006(4) -0.006(4) -0.004(4)
C14 0.033(5) 0.020(5) 0.022(4) -0.008(4) 0.002(4) -0.007(4)
C15 0.029(6) 0.052(7) 0.035(6) -0.016(5) -0.005(5) -0.005(5)
C16 0.034(6) 0.030(6) 0.044(7) -0.014(5) -0.005(5) -0.002(4)
C17 0.047(7) 0.033(6) 0.038(6) -0.014(5) -0.001(5) -0.009(5)
C18 0.017(4) 0.032(5) 0.022(4) -0.009(4) -0.007(3) -0.004(3)
C19 0.031(5) 0.031(5) 0.022(4) -0.005(4) -0.007(4) 0.001(4)
C20 0.038(7) 0.063(9) 0.026(6) 0.004(6) -0.007(5) -0.009(6)
C21 0.039(6) 0.035(6) 0.033(6) -0.001(5) -0.002(6) 0.001(5)
N3 0.025(4) 0.048(5) 0.029(4) -0.017(4) -0.004(3) -0.008(3)
N4 0.040(5) 0.049(5) 0.026(4) -0.014(4) -0.003(4) -0.006(4)
C22 0.029(5) 0.027(5) 0.031(5) -0.004(4) -0.020(4) -0.001(4)
C23 0.030(5) 0.016(5) 0.046(6) -0.005(4) -0.020(4) 0.004(4)
C24 0.025(5) 0.020(5) 0.025(5) -0.005(4) -0.016(4) 0.000(4)
C25 0.023(4) 0.032(5) 0.025(5) -0.015(4) -0.008(4) -0.002(4)
C26 0.029(5) 0.039(6) 0.022(5) 0.006(4) -0.010(4) -0.018(4)
C27 0.019(5) 0.068(8) 0.013(4) -0.006(5) 0.001(4) -0.013(5)
Cl2 0.073(2) 0.0571(18) 0.0534(17) -0.0093(14) -0.0260(15) -0.0102(14)

loop_
_atom_type_symbol
_atom_type_description
_atom_type_scat_dispersion_real
_atom_type_scat_dispersion_imag
_atom_type_scat_source
C C 0.0033 0.0016 'International Tables Vol C Tables 4.2.6.8 and 6.1.1.4'
H H 0.0000 0.0000 'International Tables Vol C Tables 4.2.6.8 and 6.1.1.4'
Cl Cl 0.1484 0.1585 'International Tables Vol C Tables 4.2.6.8 and 6.1.1.4'
N N 0.0061 0.0033 'International Tables Vol C Tables 4.2.6.8 and 6.1.1.4'
O O 0.0106 0.0060 'International Tables Vol C Tables 4.2.6.8 and 6.1.1.4'
Pt Pt -1.7033 8.3905 'International Tables Vol C Tables 4.2.6.8 and 6.1.1.4'
S S 0.1246 0.1234 'International Tables Vol C Tables 4.2.6.8 and 6.1.1.4'

loop_
_geom_angle_atom_site_label_1
_geom_angle_atom_site_label_2
_geom_angle_atom_site_label_3
_geom_angle
_geom_angle_site_symmetry_1
_geom_angle_site_symmetry_3
_geom_angle_publ_flag
N1 Pt1 N2 80.6(2) . . ?
N1 Pt1 S1 93.82(18) . . ?
N2 Pt1 S1 174.42(18) . . ?
N1 Pt1 S2 175.77(18) . . ?
N2 Pt1 S2 95.15(17) . . ?
S1 Pt1 S2 90.40(8) . . ?
C1 S1 Pt1 101.7(3) . . ?
C2 S2 Pt1 102.1(3) . . ?
C1 S3 C3 96.3(4) . . ?
C2 S4 C3 96.9(4) . . ?
C4 N1 C8 119.6(6) . . ?
C4 N1 Pt1 126.7(5) . . ?
C8 N1 Pt1 113.5(5) . . ?
C13 N2 C9 118.9(6) . . ?
C13 N2 Pt1 127.2(5) . . ?
C9 N2 Pt1 113.9(5) . . ?
C2 C1 S1 123.0(6) . . ?
C2 C1 S3 117.5(6) . . ?
S1 C1 S3 119.5(5) . . ?
C1 C2 S2 122.8(6) . . ?
C1 C2 S4 117.5(6) . . ?
S2 C2 S4 119.7(4) . . ?
O1 C3 S4 125.0(6) . . ?
O1 C3 S3 123.2(6) . . ?
S4 C3 S3 111.8(4) . . ?
N1 C4 C5 122.3(7) . . ?
C4 C5 C6 121.0(7) . . ?
C7 C6 C5 116.4(7) . . ?
C7 C6 C14 121.0(7) . . ?
C5 C6 C14 122.5(7) . . ?
C6 C7 C8 121.1(7) . . ?
N1 C8 C7 119.5(7) . . ?
N1 C8 C9 116.1(6) . . ?
C7 C8 C9 124.4(7) . . ?
N2 C9 C10 120.7(6) . . ?
N2 C9 C8 115.5(6) . . ?
C10 C9 C8 123.8(7) . . ?
C11 C10 C9 119.1(7) . . ?
C10 C11 C12 118.2(7) . . ?
C10 C11 C18 121.2(7) . . ?
C12 C11 C18 120.5(7) . . ?
C13 C12 C11 119.6(8) . . ?
N2 C13 C12 123.5(8) . . ?
C16 C14 C17 109.1(8) . . ?
C16 C14 C6 109.0(6) . . ?
C17 C14 C6 112.6(7) . . ?
C16 C14 C15 108.3(7) . . ?
C17 C14 C15 107.4(7) . . ?
C6 C14 C15 110.2(7) . . ?
C20 C18 C21 109.1(9) . . ?
C20 C18 C19 109.3(7) . . ?
C21 C18 C19 107.9(7) . . ?
C20 C18 C11 106.7(7) . . ?
C21 C18 C11 111.1(7) . . ?
C19 C18 C11 112.6(6) . . ?
C25 C22 C24 123.4(8) . . ?
C25 C22 C23 121.5(7) . . ?
C24 C22 C23 115.0(7) . . ?
C24 C23 C22 119.8(7) 2_556 . ?
C23 C24 C22 125.1(7) 2_556 . ?
C22 C25 C27 120.5(7) . . ?
C22 C25 C26 123.3(7) . . ?
C27 C25 C26 115.9(7) . . ?
N3 C26 C25 178.0(9) . . ?
N4 C27 C25 177.5(10) . . ?
Cl1C C1S Cl1B 23.7(6) . . ?
Cl1C C1S Cl2 130.1(9) . . ?
Cl1B C1S Cl2 115.2(8) . . ?
Cl1C C1S Cl1D 25.9(5) . . ?
Cl1B C1S Cl1D 22.0(6) . . ?
Cl2 C1S Cl1D 104.2(7) . . ?
Cl1C C1S Cl1 39.7(6) . . ?
Cl1B C1S Cl1 28.1(6) . . ?
Cl2 C1S Cl1 91.0(6) . . ?
Cl1D C1S Cl1 14.4(5) . . ?

loop_
_geom_bond_atom_site_label_1
_geom_bond_atom_site_label_2
_geom_bond_distance
_geom_bond_site_symmetry_2
_geom_bond_publ_flag
Pt1 N1 2.059(6) . ?
Pt1 N2 2.066(6) . ?
Pt1 S1 2.261(2) . ?
Pt1 S2 2.266(2) . ?
S1 C1 1.750(7) . ?
S2 C2 1.735(8) . ?
S3 C1 1.759(8) . ?
S3 C3 1.781(8) . ?
S4 C2 1.750(7) . ?
S4 C3 1.769(8) . ?
O1 C3 1.197(8) . ?
N1 C4 1.309(9) . ?
N1 C8 1.375(9) . ?
N2 C13 1.296(8) . ?
N2 C9 1.373(8) . ?
C1 C2 1.320(10) . ?
C4 C5 1.373(10) . ?
C5 C6 1.387(10) . ?
C6 C7 1.385(10) . ?
C6 C14 1.540(10) . ?
C7 C8 1.397(10) . ?
C8 C9 1.470(10) . ?
C9 C10 1.414(10) . ?
C10 C11 1.372(9) . ?
C11 C12 1.396(10) . ?
C11 C18 1.542(10) . ?
C12 C13 1.372(11) . ?
C14 C16 1.507(12) . ?
C14 C17 1.507(11) . ?
C14 C15 1.547(12) . ?
C18 C20 1.517(13) . ?
C18 C21 1.519(13) . ?
C18 C19 1.534(9) . ?
N3 C26 1.123(9) . ?
N4 C27 1.111(10) . ?
C22 C25 1.367(10) . ?
C22 C24 1.412(10) . ?
C22 C23 1.434(10) . ?
C23 C24 1.323(10) 2_556 ?
C24 C23 1.323(10) 2_556 ?
C25 C27 1.456(12) . ?
C25 C26 1.462(11) . ?
Cl2 C1S 1.768(11) . ?
C1S Cl1C 1.641(15) . ?
C1S Cl1B 1.764(17) . ?
C1S Cl1D 1.826(15) . ?
C1S Cl1 2.031(15) . ?
